data_4065831
loop_
_publ_author_name
'Drouin, Fr\'ed\'eric'
'Oguadinma, Paul O.'
'Whitehorne, Todd J. J.'
'Prud&#x2019;homme, Robert E.'
'Schaper, Frank'

_publ_section_title
;
 Lactide Polymerization with Chiral \b-Diketiminate Zinc Complexes
;
_journal_issue 9
_journal_name_full Organometallics
_journal_page_first 2139
_journal_paper_doi 10.1021/om100154w
_journal_volume 29
_journal_year 2010
_chemical_compound_source 'Synthesized by the authors. See text'
_chemical_formula_moiety 'C21 H26 N2 Zn'
_chemical_formula_sum 'C21 H26 N2 Zn'
_chemical_formula_weight 371.81
_chemical_name_systematic
; 
 ? 
;
_space_group_IT_number 2
_symmetry_cell_setting triclinic
_symmetry_space_group_name_Hall '-P 1'
_symmetry_space_group_name_H-M 'P -1'
_atom_sites_solution_hydrogens geom
_atom_sites_solution_primary direct
_atom_sites_solution_secondary difmap
_audit_creation_method SHELXL-97
_cell_angle_alpha 92.702(2)
_cell_angle_beta 93.216(2)
_cell_angle_gamma 98.523(2)
_cell_formula_units_Z 4
_cell_length_a 9.4077(6)
_cell_length_b 9.4416(6)
_cell_length_c 21.4629(14)
_cell_measurement_reflns_used 9915
_cell_measurement_temperature 150
_cell_measurement_theta_max 72.08
_cell_measurement_theta_min 4.13
_cell_volume 1879.4(2)
_computing_cell_refinement 'SAINT V7.68A(Bruker AXS, 2009)'
_computing_data_collection 'APEX2  (Bruker AXS, 2009)'
_computing_data_reduction 'SAINT V7.68A(Bruker AXS, 2009)'
_computing_molecular_graphics 'SHELXTL v6.12 (Bruker AXS, 2001)'
_computing_publication_material 'UdMX (Maris, 2004)'
_computing_structure_refinement 'SHELXL97 (Sheldrick, 2008)'
_computing_structure_solution 'SHELXS97 (Sheldrick, 2008)'
_diffrn_ambient_temperature 150
_diffrn_detector_area_resol_mean 5.5
_diffrn_measured_fraction_theta_full 0.959
_diffrn_measured_fraction_theta_max 0.959
_diffrn_measurement_device_type 'Bruker Smart 6000'
_diffrn_measurement_method \w
_diffrn_radiation_monochromator 'Helios optics'
_diffrn_radiation_source 'Rotating Anode'
_diffrn_radiation_type CuK\a
_diffrn_radiation_wavelength 1.54178
_diffrn_reflns_av_R_equivalents 0.026
_diffrn_reflns_av_sigmaI/netI 0.0166
_diffrn_reflns_limit_h_max 11
_diffrn_reflns_limit_h_min -11
_diffrn_reflns_limit_k_max 11
_diffrn_reflns_limit_k_min -11
_diffrn_reflns_limit_l_max 24
_diffrn_reflns_limit_l_min -26
_diffrn_reflns_number 24585
_diffrn_reflns_theta_full 72.57
_diffrn_reflns_theta_max 72.57
_diffrn_reflns_theta_min 2.06
_exptl_absorpt_coefficient_mu 1.818
_exptl_absorpt_correction_T_max 0.7476
_exptl_absorpt_correction_T_min 0.5722
_exptl_absorpt_correction_type multi-scan
_exptl_absorpt_process_details 'Sadabs (Sheldrick, 1996)'
_exptl_crystal_colour Colorless
_exptl_crystal_density_diffrn 1.314
_exptl_crystal_density_method 'not measured'
_exptl_crystal_description block
_exptl_crystal_F_000 784
_exptl_crystal_size_max 0.21
_exptl_crystal_size_mid 0.18
_exptl_crystal_size_min 0.16
_refine_diff_density_max 0.458
_refine_diff_density_min -0.722
_refine_diff_density_rms 0.091
_refine_ls_extinction_coef 0.0152(4)
_refine_ls_extinction_expression Fc^*^=kFc[1+0.001xFc^2^\l^3^/sin(2\q)]^-1/4^
_refine_ls_extinction_method SHELXL
_refine_ls_goodness_of_fit_ref 1.065
_refine_ls_hydrogen_treatment constr
_refine_ls_matrix_type full
_refine_ls_number_parameters 459
_refine_ls_number_reflns 7173
_refine_ls_number_restraints 15
_refine_ls_restrained_S_all 1.068
_refine_ls_R_factor_all 0.0382
_refine_ls_R_factor_gt 0.0373
_refine_ls_shift/su_max 0.001
_refine_ls_shift/su_mean 0.000
_refine_ls_structure_factor_coef Fsqd
_refine_ls_weighting_details 'calc w=1/[\s^2^(Fo^2^)+(0.0614P)^2^+0.8422P] where P=(Fo^2^+2Fc^2^)/3'
_refine_ls_weighting_scheme calc
_refine_ls_wR_factor_gt 0.0968
_refine_ls_wR_factor_ref 0.0977
_reflns_number_gt 6946
_reflns_number_total 7173
_reflns_threshold_expression I>2\s(I)
_cod_data_source_file om100154w_si_001.cif
_cod_data_source_block toddw3
_cod_depositor_comments
;
The following automatic conversions were performed:

'_symmetry_cell_setting' value 'Triclinic' changed to 'triclinic'
according to /home/saulius/struct/CIF-dictionaries/cif_core.dic
dictionary named 'cif_core.dic' version 2.4.1 from
2010-06-29.

'_geom_bond_publ_flag' value 'Y' changed to 'y'
according to /home/saulius/struct/CIF-dictionaries/cif_core.dic
dictionary named 'cif_core.dic' version 2.4.1 from 2010-06-29 (58
times).

'_geom_angle_publ_flag' value 'Y' changed to 'y' according
to /home/saulius/struct/CIF-dictionaries/cif_core.dic dictionary
named 'cif_core.dic' version 2.4.1 from 2010-06-29 (85
times).

'_geom_torsion_publ_flag' value 'Y' changed to 'y' according
to /home/saulius/struct/CIF-dictionaries/cif_core.dic dictionary
named 'cif_core.dic' version 2.4.1 from 2010-06-29 (119 times).

Automatic conversion script
Id: cif_fix_values 1715 2011-07-08 13:25:40Z adriana 
;
_cod_original_sg_symbol_H-M P-1
_cod_database_code 4065831

loop_
_symmetry_equiv_pos_as_xyz
'x, y, z'
'-x, -y, -z'

loop_
_atom_site_label
_atom_site_type_symbol
_atom_site_fract_x
_atom_site_fract_y
_atom_site_fract_z
_atom_site_U_iso_or_equiv
_atom_site_adp_type
_atom_site_occupancy
_atom_site_symmetry_multiplicity
_atom_site_calc_flag
_atom_site_refinement_flags
_atom_site_disorder_assembly
_atom_site_disorder_group
Zn1 Zn 0.86296(2) 0.64784(2) 0.027168(10) 0.02586(9) Uani 1 1 d . . .
Zn2 Zn 0.33958(2) 0.60528(2) 0.465451(11) 0.02749(9) Uani 1 1 d D . .
N1 N 0.80864(14) 0.45254(15) 0.05758(6) 0.0234(3) Uani 1 1 d . . .
N2 N 1.05936(15) 0.67970(15) 0.06957(6) 0.0257(3) Uani 1 1 d . . .
N3 N 0.32374(15) 0.40058(16) 0.43299(7) 0.0266(3) Uani 1 1 d . A .
N4 N 0.53316(14) 0.66713(15) 0.43372(6) 0.0232(3) Uani 1 1 d . A .
C1 C 1.28046(19) 0.5977(2) 0.11213(9) 0.0346(4) Uani 1 1 d . . .
H1A H 1.3413 0.6474 0.0818 0.052 Uiso 1 1 calc R . .
H1B H 1.3119 0.5054 0.1200 0.052 Uiso 1 1 calc R . .
H1C H 1.2887 0.6567 0.1513 0.052 Uiso 1 1 calc R . .
C2 C 1.12500(17) 0.57252(19) 0.08616(7) 0.0252(3) Uani 1 1 d . . .
C3 C 1.05754(18) 0.42702(18) 0.08123(7) 0.0256(3) Uani 1 1 d . . .
H3 H 1.1201 0.3567 0.0822 0.031 Uiso 1 1 calc R . .
C4 C 0.90712(18) 0.37415(17) 0.07503(7) 0.0241(3) Uani 1 1 d . . .
C5 C 0.8651(2) 0.21956(19) 0.09054(9) 0.0326(4) Uani 1 1 d . . .
H5A H 0.8113 0.2158 0.1284 0.049 Uiso 1 1 calc R . .
H5B H 0.9521 0.1753 0.0976 0.049 Uiso 1 1 calc R . .
H5C H 0.8046 0.1673 0.0557 0.049 Uiso 1 1 calc R . .
C6 C 0.63890(18) 0.54161(19) 0.16204(8) 0.0291(4) Uani 1 1 d . . .
H6 H 0.6901 0.6221 0.1439 0.035 Uiso 1 1 calc R . .
C7 C 0.5962(2) 0.5557(2) 0.22246(9) 0.0347(4) Uani 1 1 d . . .
H7 H 0.6181 0.6455 0.2455 0.042 Uiso 1 1 calc R . .
C8 C 0.5214(2) 0.4388(2) 0.24932(9) 0.0393(4) Uani 1 1 d . . .
H8 H 0.4923 0.4482 0.2908 0.047 Uiso 1 1 calc R . .
C9 C 0.4892(2) 0.3083(2) 0.21564(10) 0.0403(4) Uani 1 1 d . . .
H9 H 0.4379 0.2281 0.2340 0.048 Uiso 1 1 calc R . .
C10 C 0.5320(2) 0.2942(2) 0.15488(9) 0.0330(4) Uani 1 1 d . . .
H10 H 0.5094 0.2043 0.1319 0.040 Uiso 1 1 calc R . .
C11 C 0.60760(17) 0.41058(18) 0.12750(8) 0.0248(3) Uani 1 1 d . . .
C12 C 0.65510(18) 0.39611(19) 0.06134(8) 0.0272(3) Uani 1 1 d . . .
H12A H 0.6375 0.2937 0.0466 0.033 Uiso 1 1 calc R . .
H12B H 0.5967 0.4487 0.0334 0.033 Uiso 1 1 calc R . .
C13 C 1.09794(19) 0.88259(18) 0.15004(8) 0.0285(4) Uani 1 1 d . . .
C14 C 1.02292(19) 0.79491(19) 0.19106(9) 0.0316(4) Uani 1 1 d . . .
H14 H 0.9852 0.6985 0.1779 0.038 Uiso 1 1 calc R . .
C15 C 1.0021(2) 0.8464(2) 0.25143(10) 0.0426(5) Uani 1 1 d . . .
H15 H 0.9526 0.7846 0.2794 0.051 Uiso 1 1 calc R . .
C16 C 1.0537(2) 0.9876(2) 0.27034(11) 0.0465(5) Uani 1 1 d . . .
H16 H 1.0397 1.0229 0.3114 0.056 Uiso 1 1 calc R . .
C17 C 1.1252(2) 1.0768(2) 0.22968(11) 0.0440(5) Uani 1 1 d . . .
H17 H 1.1590 1.1742 0.2425 0.053 Uiso 1 1 calc R . .
C18 C 1.1482(2) 1.02537(19) 0.17003(10) 0.0365(4) Uani 1 1 d . . .
H18 H 1.1985 1.0877 0.1425 0.044 Uiso 1 1 calc R . .
C19 C 1.1269(2) 0.82774(19) 0.08496(8) 0.0334(4) Uani 1 1 d . . .
H19A H 1.0908 0.8904 0.0539 0.040 Uiso 1 1 calc R . .
H19B H 1.2323 0.8342 0.0818 0.040 Uiso 1 1 calc R . .
C20 C 0.7420(2) 0.7948(2) 0.00405(9) 0.0358(4) Uani 1 1 d . . .
H20A H 0.8062 0.8776 -0.0106 0.043 Uiso 1 1 calc R . .
H20B H 0.6759 0.7541 -0.0320 0.043 Uiso 1 1 calc R . .
C21 C 0.6514(2) 0.8519(2) 0.05357(12) 0.0444(5) Uani 1 1 d . . .
H21A H 0.5798 0.7736 0.0658 0.067 Uiso 1 1 calc R . .
H21B H 0.6023 0.9274 0.0364 0.067 Uiso 1 1 calc R . .
H21C H 0.7141 0.8914 0.0902 0.067 Uiso 1 1 calc R . .
C31 C 0.77161(18) 0.62194(19) 0.40201(9) 0.0295(4) Uani 1 1 d . A .
H31A H 0.7681 0.6555 0.3595 0.044 Uiso 1 1 calc R . .
H31B H 0.8261 0.5412 0.4034 0.044 Uiso 1 1 calc R . .
H31C H 0.8188 0.7002 0.4311 0.044 Uiso 1 1 calc R . .
C32 C 0.61994(17) 0.57387(18) 0.42061(7) 0.0226(3) Uani 1 1 d . . .
C33 C 0.57911(18) 0.42241(18) 0.42155(8) 0.0248(3) Uani 1 1 d . . .
H33 H 0.6556 0.3673 0.4249 0.030 Uiso 1 1 calc R . .
C34 C 0.43684(18) 0.34391(18) 0.41811(7) 0.0255(3) Uani 1 1 d . . .
C35 C 0.4236(2) 0.1879(2) 0.39490(10) 0.0387(4) Uani 1 1 d . A .
H35A H 0.3855 0.1262 0.4275 0.058 Uiso 1 1 calc R . .
H35B H 0.5187 0.1659 0.3850 0.058 Uiso 1 1 calc R . .
H35C H 0.3581 0.1709 0.3573 0.058 Uiso 1 1 calc R . .
C36 C 0.1628(2) 0.4405(2) 0.32026(9) 0.0313(4) Uani 1 1 d . . .
H36 H 0.2612 0.4818 0.3272 0.038 Uiso 1 1 calc R . .
C37 C 0.0849(2) 0.4680(2) 0.26622(9) 0.0400(4) Uani 1 1 d . . .
H37 H 0.1307 0.5271 0.2363 0.048 Uiso 1 1 calc R . .
C38 C -0.0584(2) 0.4098(2) 0.25590(10) 0.0441(5) Uani 1 1 d . . .
H38 H -0.1114 0.4293 0.2191 0.053 Uiso 1 1 calc R . .
C39 C -0.1244(2) 0.3235(2) 0.29910(10) 0.0418(5) Uani 1 1 d . . .
H39 H -0.2230 0.2833 0.2920 0.050 Uiso 1 1 calc R . .
C40 C -0.04707(19) 0.2947(2) 0.35319(9) 0.0325(4) Uani 1 1 d . . .
H40 H -0.0933 0.2350 0.3828 0.039 Uiso 1 1 calc R . .
C41 C 0.09789(18) 0.35317(18) 0.36406(8) 0.0260(3) Uani 1 1 d . A .
C42 C 0.17870(19) 0.3191(2) 0.42365(9) 0.0324(4) Uani 1 1 d . . .
H42A H 0.1231 0.3402 0.4599 0.039 Uiso 1 1 calc R A .
H42B H 0.1855 0.2154 0.4221 0.039 Uiso 1 1 calc R . .
C43 C 0.55926(18) 0.85854(17) 0.35767(8) 0.0258(3) Uani 1 1 d . A .
C44 C 0.42395(19) 0.82584(18) 0.32595(9) 0.0293(4) Uani 1 1 d . . .
H44 H 0.3451 0.7790 0.3467 0.035 Uiso 1 1 calc R . .
C45 C 0.4036(2) 0.8612(2) 0.26439(9) 0.0354(4) Uani 1 1 d . . .
H45 H 0.3109 0.8388 0.2433 0.042 Uiso 1 1 calc R . .
C46 C 0.5180(2) 0.9289(2) 0.23347(10) 0.0404(4) Uani 1 1 d . . .
H46 H 0.5039 0.9523 0.1912 0.049 Uiso 1 1 calc R . .
C47 C 0.6527(2) 0.9622(2) 0.26445(10) 0.0411(5) Uani 1 1 d . . .
H47 H 0.7313 1.0088 0.2435 0.049 Uiso 1 1 calc R . .
C48 C 0.6730(2) 0.92735(19) 0.32646(9) 0.0331(4) Uani 1 1 d . . .
H48 H 0.7656 0.9509 0.3476 0.040 Uiso 1 1 calc R . .
C49 C 0.57922(19) 0.82030(18) 0.42518(8) 0.0271(3) Uani 1 1 d . . .
H49A H 0.6821 0.8461 0.4395 0.033 Uiso 1 1 calc R A .
H49B H 0.5231 0.8776 0.4515 0.033 Uiso 1 1 calc R . .
C50A C 0.1641(3) 0.6977(4) 0.46897(18) 0.0327(7) Uani 0.79 1 d PDU A 1
H50A H 0.1132 0.6857 0.4270 0.039 Uiso 0.79 1 calc PR A 1
H50B H 0.0997 0.6457 0.4980 0.039 Uiso 0.79 1 calc PR A 1
C51A C 0.1878(3) 0.8566(3) 0.48945(18) 0.0531(8) Uani 0.79 1 d PDU A 1
H51A H 0.2480 0.8721 0.5287 0.080 Uiso 0.79 1 calc PR A 1
H51B H 0.0947 0.8880 0.4958 0.080 Uiso 0.79 1 calc PR A 1
H51C H 0.2360 0.9120 0.4571 0.080 Uiso 0.79 1 calc PR A 1
C50B C 0.1992(13) 0.7481(15) 0.4842(6) 0.035(3) Uani 0.21 1 d PDU A 2
H50C H 0.1167 0.6947 0.5041 0.042 Uiso 0.21 1 calc PR A 2
H50D H 0.2490 0.8208 0.5159 0.042 Uiso 0.21 1 calc PR A 2
C51B C 0.1376(10) 0.8283(11) 0.4320(6) 0.046(2) Uani 0.21 1 d PDU A 2
H51D H 0.2165 0.8847 0.4119 0.069 Uiso 0.21 1 calc PR A 2
H51E H 0.0753 0.8927 0.4493 0.069 Uiso 0.21 1 calc PR A 2
H51F H 0.0814 0.7596 0.4011 0.069 Uiso 0.21 1 calc PR A 2

loop_
_atom_site_aniso_label
_atom_site_aniso_U_11
_atom_site_aniso_U_22
_atom_site_aniso_U_33
_atom_site_aniso_U_23
_atom_site_aniso_U_13
_atom_site_aniso_U_12
Zn1 0.02442(14) 0.02532(14) 0.02821(15) 0.00417(9) 0.00039(9) 0.00464(9)
Zn2 0.02058(13) 0.03266(15) 0.03108(15) 0.00401(10) 0.00424(9) 0.00850(9)
N1 0.0210(6) 0.0284(7) 0.0207(6) 0.0027(5) 0.0023(5) 0.0022(5)
N2 0.0265(7) 0.0273(7) 0.0217(7) 0.0006(5) 0.0005(5) -0.0008(5)
N3 0.0230(7) 0.0322(7) 0.0233(7) 0.0027(5) -0.0020(5) 0.0008(6)
N4 0.0224(6) 0.0261(7) 0.0213(6) 0.0020(5) 0.0010(5) 0.0042(5)
C1 0.0237(8) 0.0475(11) 0.0308(9) -0.0003(8) -0.0016(7) 0.0013(7)
C2 0.0221(8) 0.0365(9) 0.0164(7) 0.0001(6) 0.0027(6) 0.0024(6)
C3 0.0268(8) 0.0300(8) 0.0216(8) 0.0020(6) 0.0012(6) 0.0087(6)
C4 0.0278(8) 0.0273(8) 0.0176(7) 0.0016(6) 0.0030(6) 0.0047(6)
C5 0.0355(9) 0.0276(9) 0.0354(10) 0.0070(7) 0.0033(8) 0.0044(7)
C6 0.0245(8) 0.0326(9) 0.0310(9) 0.0040(7) 0.0006(7) 0.0064(7)
C7 0.0312(9) 0.0433(10) 0.0317(9) -0.0035(7) -0.0001(7) 0.0144(8)
C8 0.0332(9) 0.0620(13) 0.0269(9) 0.0083(8) 0.0078(8) 0.0170(9)
C9 0.0350(10) 0.0511(12) 0.0364(10) 0.0159(9) 0.0115(8) 0.0037(8)
C10 0.0296(9) 0.0347(9) 0.0344(10) 0.0059(7) 0.0054(7) 0.0013(7)
C11 0.0188(7) 0.0323(8) 0.0237(8) 0.0048(6) 0.0010(6) 0.0046(6)
C12 0.0223(8) 0.0332(9) 0.0249(8) 0.0031(6) 0.0007(6) 0.0001(6)
C13 0.0253(8) 0.0261(8) 0.0333(9) 0.0000(7) -0.0071(7) 0.0052(6)
C14 0.0278(8) 0.0289(9) 0.0369(10) -0.0048(7) 0.0022(7) 0.0025(7)
C15 0.0379(10) 0.0472(12) 0.0422(11) -0.0095(9) 0.0124(9) 0.0046(9)
C16 0.0403(11) 0.0474(12) 0.0513(13) -0.0207(10) 0.0052(9) 0.0119(9)
C17 0.0401(11) 0.0300(9) 0.0603(13) -0.0159(9) -0.0113(10) 0.0109(8)
C18 0.0364(10) 0.0244(8) 0.0474(11) 0.0025(7) -0.0113(8) 0.0050(7)
C19 0.0368(9) 0.0306(9) 0.0292(9) 0.0044(7) -0.0015(7) -0.0058(7)
C20 0.0380(10) 0.0344(9) 0.0379(10) 0.0099(7) 0.0029(8) 0.0124(8)
C21 0.0429(11) 0.0340(10) 0.0606(14) 0.0071(9) 0.0115(10) 0.0154(9)
C31 0.0227(8) 0.0336(9) 0.0327(9) 0.0032(7) 0.0051(7) 0.0049(7)
C32 0.0203(7) 0.0307(8) 0.0171(7) 0.0020(6) 0.0011(6) 0.0052(6)
C33 0.0239(8) 0.0278(8) 0.0242(8) 0.0019(6) 0.0031(6) 0.0080(6)
C34 0.0291(8) 0.0288(8) 0.0184(7) 0.0034(6) 0.0008(6) 0.0037(6)
C35 0.0467(11) 0.0289(9) 0.0385(10) -0.0018(7) 0.0057(9) -0.0011(8)
C36 0.0293(9) 0.0352(9) 0.0290(9) 0.0018(7) -0.0009(7) 0.0043(7)
C37 0.0496(12) 0.0430(11) 0.0298(10) 0.0044(8) -0.0017(8) 0.0162(9)
C38 0.0488(12) 0.0492(12) 0.0360(11) -0.0069(9) -0.0161(9) 0.0234(10)
C39 0.0275(9) 0.0465(11) 0.0500(12) -0.0159(9) -0.0114(8) 0.0119(8)
C40 0.0245(8) 0.0342(9) 0.0376(10) -0.0069(7) 0.0008(7) 0.0037(7)
C41 0.0234(8) 0.0283(8) 0.0257(8) -0.0040(6) -0.0003(6) 0.0046(6)
C42 0.0255(8) 0.0416(10) 0.0277(9) 0.0066(7) -0.0009(7) -0.0037(7)
C43 0.0290(8) 0.0196(7) 0.0296(8) 0.0005(6) 0.0022(7) 0.0066(6)
C44 0.0284(8) 0.0270(8) 0.0333(9) 0.0026(7) 0.0016(7) 0.0062(6)
C45 0.0385(10) 0.0337(9) 0.0354(9) 0.0028(7) -0.0050(8) 0.0126(8)
C46 0.0544(12) 0.0382(10) 0.0325(10) 0.0111(8) 0.0028(9) 0.0165(9)
C47 0.0457(11) 0.0359(10) 0.0439(11) 0.0136(8) 0.0133(9) 0.0061(8)
C48 0.0300(9) 0.0293(9) 0.0396(10) 0.0048(7) 0.0027(8) 0.0023(7)
C49 0.0282(8) 0.0251(8) 0.0278(8) -0.0011(6) 0.0013(7) 0.0043(6)
C50A 0.0221(16) 0.0334(16) 0.0439(18) 0.0006(13) 0.0025(12) 0.0083(12)
C51A 0.0517(17) 0.0311(15) 0.082(2) 0.0054(13) 0.0272(16) 0.0150(12)
C50B 0.018(5) 0.057(10) 0.034(7) 0.014(6) 0.008(4) 0.011(5)
C51B 0.032(5) 0.048(6) 0.065(7) 0.024(5) 0.016(5) 0.020(4)

loop_
_atom_type_symbol
_atom_type_description
_atom_type_scat_dispersion_real
_atom_type_scat_dispersion_imag
_atom_type_scat_source
C C 0.0181 0.0091 'International Tables Vol C Tables 4.2.6.8 and 6.1.1.4'
H H 0.0000 0.0000 'International Tables Vol C Tables 4.2.6.8 and 6.1.1.4'
N N 0.0311 0.0180 'International Tables Vol C Tables 4.2.6.8 and 6.1.1.4'
Zn Zn -1.5491 0.6778 'International Tables Vol C Tables 4.2.6.8 and 6.1.1.4'

loop_
_geom_angle_atom_site_label_1
_geom_angle_atom_site_label_2
_geom_angle_atom_site_label_3
_geom_angle_site_symmetry_1
_geom_angle_site_symmetry_3
_geom_angle
_geom_angle_publ_flag
C20 ZN1 N2 . . 127.64(7) y
C20 ZN1 N1 . . 130.53(7) y
N2 ZN1 N1 . . 95.06(6) y
C20 ZN1 C3 . 2_765 100.60(7) y
N2 ZN1 C3 . 2_765 95.83(6) y
N1 ZN1 C3 . 2_765 98.07(5) y
C50A ZN2 N4 . . 132.78(11) y
C50A ZN2 N3 . . 119.81(11) y
N4 ZN2 N3 . . 95.28(6) y
C50A ZN2 C50B . . 17.1(4) y
N4 ZN2 C50B . . 122.3(4) y
N3 ZN2 C50B . . 136.6(4) y
C50A ZN2 C33 . 2_666 105.54(12) y
N4 ZN2 C33 . 2_666 97.94(5) y
N3 ZN2 C33 . 2_666 99.30(6) y
C50B ZN2 C33 . 2_666 96.3(3) y
C4 N1 C12 . . 119.69(14) y
C4 N1 ZN1 . . 121.37(11) y
C12 N1 ZN1 . . 118.93(11) y
C2 N2 C19 . . 120.29(14) y
C2 N2 ZN1 . . 121.89(11) y
C19 N2 ZN1 . . 117.75(12) y
C34 N3 C42 . . 121.26(15) y
C34 N3 ZN2 . . 121.84(12) y
C42 N3 ZN2 . . 116.83(12) y
C32 N4 C49 . . 119.69(14) y
C32 N4 ZN2 . . 121.41(11) y
C49 N4 ZN2 . . 118.89(11) y
C2 C1 H1A . . 109.5 ?
C2 C1 H1B . . 109.5 ?
H1A C1 H1B . . 109.5 ?
C2 C1 H1C . . 109.5 ?
H1A C1 H1C . . 109.5 ?
H1B C1 H1C . . 109.5 ?
N2 C2 C3 . . 123.29(15) y
N2 C2 C1 . . 121.21(16) y
C3 C2 C1 . . 115.50(15) y
C2 C3 C4 . . 127.66(15) y
C2 C3 ZN1 . 2_765 99.34(10) y
C4 C3 ZN1 . 2_765 101.39(10) y
C2 C3 H3 . . 116.2 ?
C4 C3 H3 . . 116.2 ?
ZN1 C3 H3 2_765 . 65.9 ?
N1 C4 C3 . . 123.51(15) y
N1 C4 C5 . . 120.92(15) y
C3 C4 C5 . . 115.57(15) y
C4 C5 H5A . . 109.5 ?
C4 C5 H5B . . 109.5 ?
H5A C5 H5B . . 109.5 ?
C4 C5 H5C . . 109.5 ?
H5A C5 H5C . . 109.5 ?
H5B C5 H5C . . 109.5 ?
C7 C6 C11 . . 120.82(17) y
C7 C6 H6 . . 119.6 ?
C11 C6 H6 . . 119.6 ?
C6 C7 C8 . . 119.97(18) y
C6 C7 H7 . . 120.0 ?
C8 C7 H7 . . 120.0 ?
C9 C8 C7 . . 119.90(18) y
C9 C8 H8 . . 120.0 ?
C7 C8 H8 . . 120.0 ?
C8 C9 C10 . . 120.12(18) y
C8 C9 H9 . . 119.9 ?
C10 C9 H9 . . 119.9 ?
C11 C10 C9 . . 120.52(18) y
C11 C10 H10 . . 119.7 ?
C9 C10 H10 . . 119.7 ?
C10 C11 C6 . . 118.66(16) y
C10 C11 C12 . . 120.90(16) y
C6 C11 C12 . . 120.44(15) y
N1 C12 C11 . . 111.90(13) y
N1 C12 H12A . . 109.2 ?
C11 C12 H12A . . 109.2 ?
N1 C12 H12B . . 109.2 ?
C11 C12 H12B . . 109.2 ?
H12A C12 H12B . . 107.9 ?
C14 C13 C18 . . 118.22(17) y
C14 C13 C19 . . 121.97(15) y
C18 C13 C19 . . 119.81(17) y
C13 C14 C15 . . 120.90(17) y
C13 C14 H14 . . 119.6 ?
C15 C14 H14 . . 119.6 ?
C16 C15 C14 . . 119.8(2) y
C16 C15 H15 . . 120.1 ?
C14 C15 H15 . . 120.1 ?
C17 C16 C15 . . 119.9(2) y
C17 C16 H16 . . 120.0 ?
C15 C16 H16 . . 120.0 ?
C16 C17 C18 . . 120.40(18) y
C16 C17 H17 . . 119.8 ?
C18 C17 H17 . . 119.8 ?
C17 C18 C13 . . 120.7(2) y
C17 C18 H18 . . 119.7 ?
C13 C18 H18 . . 119.7 ?
N2 C19 C13 . . 113.18(14) y
N2 C19 H19A . . 108.9 ?
C13 C19 H19A . . 108.9 ?
N2 C19 H19B . . 108.9 ?
C13 C19 H19B . . 108.9 ?
H19A C19 H19B . . 107.8 ?
C21 C20 ZN1 . . 118.48(14) y
C21 C20 H20A . . 107.7 ?
ZN1 C20 H20A . . 107.7 ?
C21 C20 H20B . . 107.7 ?
ZN1 C20 H20B . . 107.7 ?
H20A C20 H20B . . 107.1 ?
C20 C21 H21A . . 109.5 ?
C20 C21 H21B . . 109.5 ?
H21A C21 H21B . . 109.5 ?
C20 C21 H21C . . 109.5 ?
H21A C21 H21C . . 109.5 ?
H21B C21 H21C . . 109.5 ?
C32 C31 H31A . . 109.5 ?
C32 C31 H31B . . 109.5 ?
H31A C31 H31B . . 109.5 ?
C32 C31 H31C . . 109.5 ?
H31A C31 H31C . . 109.5 ?
H31B C31 H31C . . 109.5 ?
N4 C32 C33 . . 123.52(15) y
N4 C32 C31 . . 121.40(15) y
C33 C32 C31 . . 115.07(14) y
C32 C33 C34 . . 127.63(15) y
C32 C33 ZN2 . 2_666 97.80(10) y
C34 C33 ZN2 . 2_666 101.27(11) y
C32 C33 H33 . . 116.2 ?
C34 C33 H33 . . 116.2 ?
ZN2 C33 H33 2_666 . 68.0 ?
N3 C34 C33 . . 123.34(15) y
N3 C34 C35 . . 121.25(16) y
C33 C34 C35 . . 115.41(16) y
C34 C35 H35A . . 109.5 ?
C34 C35 H35B . . 109.5 ?
H35A C35 H35B . . 109.5 ?
C34 C35 H35C . . 109.5 ?
H35A C35 H35C . . 109.5 ?
H35B C35 H35C . . 109.5 ?
C41 C36 C37 . . 120.50(18) y
C41 C36 H36 . . 119.7 ?
C37 C36 H36 . . 119.7 ?
C38 C37 C36 . . 120.3(2) y
C38 C37 H37 . . 119.8 ?
C36 C37 H37 . . 119.8 ?
C39 C38 C37 . . 119.77(18) y
C39 C38 H38 . . 120.1 ?
C37 C38 H38 . . 120.1 ?
C38 C39 C40 . . 120.28(19) y
C38 C39 H39 . . 119.9 ?
C40 C39 H39 . . 119.9 ?
C39 C40 C41 . . 120.35(19) y
C39 C40 H40 . . 119.8 ?
C41 C40 H40 . . 119.8 ?
C36 C41 C40 . . 118.74(17) y
C36 C41 C42 . . 122.48(15) y
C40 C41 C42 . . 118.78(16) y
N3 C42 C41 . . 113.15(14) y
N3 C42 H42A . . 108.9 ?
C41 C42 H42A . . 108.9 ?
N3 C42 H42B . . 108.9 ?
C41 C42 H42B . . 108.9 ?
H42A C42 H42B . . 107.8 ?
C48 C43 C44 . . 118.71(17) y
C48 C43 C49 . . 121.46(16) y
C44 C43 C49 . . 119.83(16) y
C45 C44 C43 . . 120.55(17) y
C45 C44 H44 . . 119.7 ?
C43 C44 H44 . . 119.7 ?
C46 C45 C44 . . 120.35(18) y
C46 C45 H45 . . 119.8 ?
C44 C45 H45 . . 119.8 ?
C47 C46 C45 . . 119.66(18) y
C47 C46 H46 . . 120.2 ?
C45 C46 H46 . . 120.2 ?
C46 C47 C48 . . 120.00(19) y
C46 C47 H47 . . 120.0 ?
C48 C47 H47 . . 120.0 ?
C43 C48 C47 . . 120.73(18) y
C43 C48 H48 . . 119.6 ?
C47 C48 H48 . . 119.6 ?
N4 C49 C43 . . 112.63(13) y
N4 C49 H49A . . 109.1 ?
C43 C49 H49A . . 109.1 ?
N4 C49 H49B . . 109.1 ?
C43 C49 H49B . . 109.1 ?
H49A C49 H49B . . 107.8 ?
C51A C50A ZN2 . . 116.1(2) y
C51A C50A H50A . . 108.3 ?
ZN2 C50A H50A . . 108.3 ?
C51A C50A H50B . . 108.3 ?
ZN2 C50A H50B . . 108.3 ?
H50A C50A H50B . . 107.4 ?
C51B C50B ZN2 . . 120.5(8) y
C51B C50B H50C . . 107.2 ?
ZN2 C50B H50C . . 107.2 ?
C51B C50B H50D . . 107.2 ?
ZN2 C50B H50D . . 107.2 ?
H50C C50B H50D . . 106.8 ?
C50B C51B H51D . . 109.5 ?
C50B C51B H51E . . 109.5 ?
H51D C51B H51E . . 109.5 ?
C50B C51B H51F . . 109.5 ?
H51D C51B H51F . . 109.5 ?
H51E C51B H51F . . 109.5 ?

loop_
_geom_bond_atom_site_label_1
_geom_bond_atom_site_label_2
_geom_bond_site_symmetry_2
_geom_bond_distance
_geom_bond_publ_flag
Zn1 C20 . 1.9839(18) y
Zn1 N2 . 1.9883(14) y
Zn1 N1 . 1.9897(14) y
Zn1 C3 2_765 2.5824(17) y
Zn2 C50a . 1.982(3) y
Zn2 N4 . 1.9957(14) y
Zn2 N3 . 2.0047(15) y
Zn2 C50b . 2.064(11) y
Zn2 C33 2_666 2.5389(16) y
N1 C4 . 1.318(2) y
N1 C12 . 1.472(2) y
N2 C2 . 1.314(2) y
N2 C19 . 1.462(2) y
N3 C34 . 1.308(2) y
N3 C42 . 1.462(2) y
N4 C32 . 1.318(2) y
N4 C49 . 1.470(2) y
C1 C2 . 1.516(2) y
C1 H1a . 0.9800 ?
C1 H1b . 0.9800 ?
C1 H1c . 0.9800 ?
C2 C3 . 1.422(2) y
C3 C4 . 1.426(2) y
C3 Zn1 2_765 2.5824(17) y
C3 H3 . 0.9500 ?
C4 C5 . 1.512(2) y
C5 H5a . 0.9800 ?
C5 H5b . 0.9800 ?
C5 H5c . 0.9800 ?
C6 C7 . 1.385(3) y
C6 C11 . 1.396(2) y
C6 H6 . 0.9500 ?
C7 C8 . 1.386(3) y
C7 H7 . 0.9500 ?
C8 C9 . 1.383(3) y
C8 H8 . 0.9500 ?
C9 C10 . 1.392(3) y
C9 H9 . 0.9500 ?
C10 C11 . 1.391(2) y
C10 H10 . 0.9500 ?
C11 C12 . 1.518(2) y
C12 H12a . 0.9900 ?
C12 H12b . 0.9900 ?
C13 C14 . 1.387(3) y
C13 C18 . 1.399(2) y
C13 C19 . 1.520(3) y
C14 C15 . 1.397(3) y
C14 H14 . 0.9500 ?
C15 C16 . 1.383(3) y
C15 H15 . 0.9500 ?
C16 C17 . 1.375(4) y
C16 H16 . 0.9500 ?
C17 C18 . 1.387(3) y
C17 H17 . 0.9500 ?
C18 H18 . 0.9500 ?
C19 H19a . 0.9900 ?
C19 H19b . 0.9900 ?
C20 C21 . 1.527(3) y
C20 H20a . 0.9900 ?
C20 H20b . 0.9900 ?
C21 H21a . 0.9800 ?
C21 H21b . 0.9800 ?
C21 H21c . 0.9800 ?
C31 C32 . 1.513(2) y
C31 H31a . 0.9800 ?
C31 H31b . 0.9800 ?
C31 H31c . 0.9800 ?
C32 C33 . 1.426(2) y
C33 C34 . 1.427(2) y
C33 Zn2 2_666 2.5389(16) y
C33 H33 . 0.9500 ?
C34 C35 . 1.517(2) y
C35 H35a . 0.9800 ?
C35 H35b . 0.9800 ?
C35 H35c . 0.9800 ?
C36 C41 . 1.387(3) y
C36 C37 . 1.393(3) y
C36 H36 . 0.9500 ?
C37 C38 . 1.380(3) y
C37 H37 . 0.9500 ?
C38 C39 . 1.377(3) y
C38 H38 . 0.9500 ?
C39 C40 . 1.394(3) y
C39 H39 . 0.9500 ?
C40 C41 . 1.396(2) y
C40 H40 . 0.9500 ?
C41 C42 . 1.523(2) y
C42 H42a . 0.9900 ?
C42 H42b . 0.9900 ?
C43 C48 . 1.390(3) y
C43 C44 . 1.395(2) y
C43 C49 . 1.518(2) y
C44 C45 . 1.388(3) y
C44 H44 . 0.9500 ?
C45 C46 . 1.387(3) y
C45 H45 . 0.9500 ?
C46 C47 . 1.384(3) y
C46 H46 . 0.9500 ?
C47 C48 . 1.395(3) y
C47 H47 . 0.9500 ?
C48 H48 . 0.9500 ?
C49 H49a . 0.9900 ?
C49 H49b . 0.9900 ?
C50a C51a . 1.524(4) y
C50a H50a . 0.9900 ?
C50a H50b . 0.9900 ?
C51a H51a . 0.9800 ?
C51a H51b . 0.9800 ?
C51a H51c . 0.9800 ?
C50b C51b . 1.517(12) y
C50b H50c . 0.9900 ?
C50b H50d . 0.9900 ?
C51b H51d . 0.9800 ?
C51b H51e . 0.9800 ?
C51b H51f . 0.9800 ?

loop_
_geom_torsion_atom_site_label_1
_geom_torsion_atom_site_label_2
_geom_torsion_atom_site_label_3
_geom_torsion_atom_site_label_4
_geom_torsion_site_symmetry_1
_geom_torsion_site_symmetry_4
_geom_torsion
_geom_torsion_publ_flag
C20 ZN1 N1 C4 . . -174.88(13) y
N2 ZN1 N1 C4 . . -22.96(13) y
C3 ZN1 N1 C4 2_765 . 73.68(13) y
C20 ZN1 N1 C12 . . 4.25(16) y
N2 ZN1 N1 C12 . . 156.17(12) y
C3 ZN1 N1 C12 2_765 . -107.20(12) y
C20 ZN1 N2 C2 . . 175.41(13) y
N1 ZN1 N2 C2 . . 22.26(13) y
C3 ZN1 N2 C2 2_765 . -76.40(13) y
C20 ZN1 N2 C19 . . -1.45(16) y
N1 ZN1 N2 C19 . . -154.60(12) y
C3 ZN1 N2 C19 2_765 . 106.74(12) y
C50A ZN2 N3 C34 . . 166.14(17) y
N4 ZN2 N3 C34 . . 19.10(14) y
C50B ZN2 N3 C34 . . 170.5(5) y
C33 ZN2 N3 C34 2_666 . -79.86(13) y
C50A ZN2 N3 C42 . . -10.84(19) y
N4 ZN2 N3 C42 . . -157.88(12) y
C50B ZN2 N3 C42 . . -6.5(5) y
C33 ZN2 N3 C42 2_666 . 103.16(12) y
C50A ZN2 N4 C32 . . -161.21(17) y
N3 ZN2 N4 C32 . . -21.25(13) y
C50B ZN2 N4 C32 . . -178.3(4) y
C33 ZN2 N4 C32 2_666 . 78.94(13) y
C50A ZN2 N4 C49 . . 19.0(2) y
N3 ZN2 N4 C49 . . 158.99(12) y
C50B ZN2 N4 C49 . . 1.9(4) y
C33 ZN2 N4 C49 2_666 . -100.82(12) y
C19 N2 C2 C3 . . 170.28(16) y
ZN1 N2 C2 C3 . . -6.5(2) y
C19 N2 C2 C1 . . -9.8(2) y
ZN1 N2 C2 C1 . . 173.40(12) y
N2 C2 C3 C4 . . -18.4(3) y
C1 C2 C3 C4 . . 161.65(16) y
N2 C2 C3 ZN1 . 2_765 93.88(16) y
C1 C2 C3 ZN1 . 2_765 -86.02(14) y
C12 N1 C4 C3 . . -171.01(15) y
ZN1 N1 C4 C3 . . 8.1(2) y
C12 N1 C4 C5 . . 8.4(2) y
ZN1 N1 C4 C5 . . -172.48(12) y
C2 C3 C4 N1 . . 17.5(3) y
ZN1 C3 C4 N1 2_765 . -93.89(16) y
C2 C3 C4 C5 . . -161.94(16) y
ZN1 C3 C4 C5 2_765 . 86.67(14) y
C11 C6 C7 C8 . . 0.0(3) y
C6 C7 C8 C9 . . -0.2(3) y
C7 C8 C9 C10 . . 0.1(3) y
C8 C9 C10 C11 . . 0.2(3) y
C9 C10 C11 C6 . . -0.3(3) y
C9 C10 C11 C12 . . 179.80(17) y
C7 C6 C11 C10 . . 0.2(2) y
C7 C6 C11 C12 . . -179.90(15) y
C4 N1 C12 C11 . . 79.23(19) y
ZN1 N1 C12 C11 . . -99.92(14) y
C10 C11 C12 N1 . . -129.95(17) y
C6 C11 C12 N1 . . 50.2(2) y
C18 C13 C14 C15 . . -2.0(3) y
C19 C13 C14 C15 . . 177.70(18) y
C13 C14 C15 C16 . . 1.6(3) y
C14 C15 C16 C17 . . 0.0(3) y
C15 C16 C17 C18 . . -1.1(3) y
C16 C17 C18 C13 . . 0.6(3) y
C14 C13 C18 C17 . . 1.0(3) y
C19 C13 C18 C17 . . -178.78(17) y
C2 N2 C19 C13 . . -85.4(2) y
ZN1 N2 C19 C13 . . 91.55(16) y
C14 C13 C19 N2 . . 4.2(2) y
C18 C13 C19 N2 . . -176.08(16) y
N2 ZN1 C20 C21 . . -83.91(18) y
N1 ZN1 C20 C21 . . 59.78(19) y
C3 ZN1 C20 C21 2_765 . 170.14(16) y
C49 N4 C32 C33 . . -173.60(15) y
ZN2 N4 C32 C33 . . 6.6(2) y
C49 N4 C32 C31 . . 5.2(2) y
ZN2 N4 C32 C31 . . -174.55(11) y
N4 C32 C33 C34 . . 19.7(3) y
C31 C32 C33 C34 . . -159.15(16) y
N4 C32 C33 ZN2 . 2_666 -91.06(15) y
C31 C32 C33 ZN2 . 2_666 90.07(13) y
C42 N3 C34 C33 . . 174.74(15) y
ZN2 N3 C34 C33 . . -2.1(2) y
C42 N3 C34 C35 . . -4.5(2) y
ZN2 N3 C34 C35 . . 178.68(13) y
C32 C33 C34 N3 . . -22.3(3) y
ZN2 C33 C34 N3 2_666 . 86.84(16) y
C32 C33 C34 C35 . . 156.93(17) y
ZN2 C33 C34 C35 2_666 . -93.90(15) y
C41 C36 C37 C38 . . 0.7(3) y
C36 C37 C38 C39 . . -0.4(3) y
C37 C38 C39 C40 . . 0.1(3) y
C38 C39 C40 C41 . . 0.0(3) y
C37 C36 C41 C40 . . -0.6(3) y
C37 C36 C41 C42 . . 179.61(18) y
C39 C40 C41 C36 . . 0.3(3) y
C39 C40 C41 C42 . . -179.94(17) y
C34 N3 C42 C41 . . -98.88(19) y
ZN2 N3 C42 C41 . . 78.12(17) y
C36 C41 C42 N3 . . 6.8(3) y
C40 C41 C42 N3 . . -172.96(16) y
C48 C43 C44 C45 . . 0.1(3) y
C49 C43 C44 C45 . . 179.45(15) y
C43 C44 C45 C46 . . 0.3(3) y
C44 C45 C46 C47 . . -0.5(3) y
C45 C46 C47 C48 . . 0.1(3) y
C44 C43 C48 C47 . . -0.4(3) y
C49 C43 C48 C47 . . -179.76(17) y
C46 C47 C48 C43 . . 0.3(3) y
C32 N4 C49 C43 . . 80.75(18) y
ZN2 N4 C49 C43 . . -99.49(14) y
C48 C43 C49 N4 . . -125.03(17) y
C44 C43 C49 N4 . . 55.7(2) y
N4 ZN2 C50A C51A . . -42.9(3) y
N3 ZN2 C50A C51A . . -175.4(2) y
C50B ZN2 C50A C51A . . 14.9(12) y
C33 ZN2 C50A C51A 2_666 . 74.0(3) y
C50A ZN2 C50B C51B . . -68.6(14) y
N4 ZN2 C50B C51B . . 64.1(12) y
N3 ZN2 C50B C51B . . -81.6(11) y
C33 ZN2 C50B C51B 2_666 . 167.7(10) y
